data_1506813
loop_
_publ_author_name
'Barkigia, Kathleen M.'
'Renner, Mark W.'
'Senge, Mathias O.'
'Fajer, Jack'

_publ_section_title
;
 Interplay of Axial Ligation, Hydrogen Bonding, Self-Assembly, and
 Conformational Landscapes in High-Spin Ni(II) Porphyrins
;
_journal_issue 7
_journal_name_full 'The Journal of Physical Chemistry B'
_journal_page_first 2173
_journal_paper_doi 10.1021/jp036398d
_journal_volume 108
_journal_year 2004
_chemical_compound_source 'methylene chloride/pentane'
_chemical_formula_structural 'C36 H40 N8 Ni O8, 2(Se N2 C6 H4), (Se N2 C6 H4)'
_chemical_formula_sum 'C54 H52 N14 Ni O8 Se3'
_chemical_formula_weight 1320.69
_chemical_name_systematic
; 
 ? 
;
_space_group_IT_number 14
_symmetry_cell_setting monoclinic
_symmetry_space_group_name_Hall '-P 2ybc'
_symmetry_space_group_name_H-M 'P 1 21/c 1'
_atom_sites_solution_hydrogens geom
_atom_sites_solution_primary direct
_atom_sites_solution_secondary difmap
_audit_creation_method SHELXL
_cell_angle_alpha 90.00
_cell_angle_beta 105.10(1)
_cell_angle_gamma 90.00
_cell_formula_units_Z 4
_cell_length_a 18.917(2)
_cell_length_b 23.658(2)
_cell_length_c 12.853(1)
_cell_measurement_reflns_used 25
_cell_measurement_temperature 293(2)
_cell_measurement_theta_max 25
_cell_measurement_theta_min 17
_cell_volume 5553.6(9)
_computing_cell_refinement CAD4_(Enraf-Nonius,_1977)
_computing_data_collection CAD4_(Enraf-Nonius,_1977)
_computing_data_reduction 'XCAD4VAX provided with SHELXTL Version 5'
_computing_molecular_graphics 'SHELXTL Version 5, other in-house programs'
_computing_publication_material 'CIFTAB supplied with SHELXL-93'
_computing_structure_refinement 'SHELXL-93 (Sheldrick, 1993)'
_computing_structure_solution 'SHELXS-86 (Sheldrick, 1990)'
_diffrn_ambient_temperature 293(2)
_diffrn_measurement_device 'Enraf-Nonius CAD4'
_diffrn_measurement_method \q/2\q
_diffrn_radiation_monochromator graphite
_diffrn_radiation_source 'fine-focus sealed tube'
_diffrn_radiation_type CuK\a
_diffrn_radiation_wavelength 1.54178
_diffrn_reflns_av_R_equivalents 0.0429
_diffrn_reflns_av_sigmaI/netI 0.0455
_diffrn_reflns_limit_h_max 20
_diffrn_reflns_limit_h_min -21
_diffrn_reflns_limit_k_max 0
_diffrn_reflns_limit_k_min -26
_diffrn_reflns_limit_l_max 14
_diffrn_reflns_limit_l_min 0
_diffrn_reflns_number 8627
_diffrn_reflns_theta_max 60.12
_diffrn_reflns_theta_min 2.42
_diffrn_standards_decay_% 0.46
_diffrn_standards_interval_time 60
_diffrn_standards_number 3
_exptl_absorpt_coefficient_mu 3.313
_exptl_absorpt_correction_T_max 0.4457
_exptl_absorpt_correction_T_min 0.1854
_exptl_absorpt_correction_type semiempirical
_exptl_absorpt_process_details
;
 The data were processed first with an analytical absorption correction   The
 semiempirical treatment (SHELXTL-Version 5 (1994)) gives slightly better 
 results with a lower residual density around Se1.
;
_exptl_crystal_colour blue
_exptl_crystal_density_diffrn 1.580
_exptl_crystal_density_meas 'not applicable'
_exptl_crystal_density_method 'not applicable'
_exptl_crystal_description plate
_exptl_crystal_F_000 2672.
_exptl_crystal_size_max 0.35
_exptl_crystal_size_mid 0.18
_exptl_crystal_size_min 0.08
_refine_diff_density_max 3.075
_refine_diff_density_min -1.272
_refine_diff_density_rms 0.173
_refine_ls_extinction_method none
_refine_ls_goodness_of_fit_all 1.045
_refine_ls_goodness_of_fit_ref 1.117
_refine_ls_hydrogen_treatment constr
_refine_ls_matrix_type full
_refine_ls_number_parameters 767
_refine_ls_number_reflns 8199
_refine_ls_number_restraints 0
_refine_ls_restrained_S_all 1.051
_refine_ls_restrained_S_obs 1.117
_refine_ls_R_factor_all 0.1418
_refine_ls_R_factor_gt 0.1017
_refine_ls_shift/esd_mean 0.000
_refine_ls_shift/su_max 0.000
_refine_ls_structure_factor_coef Fsqd
_refine_ls_weighting_details 'calc w=1/[\s^2^(Fo^2^)+(0.2339P)^2^+5.2373P] where P=(Fo^2^+2Fc^2^)/3'
_refine_ls_weighting_scheme calc
_refine_ls_wR_factor_obs 0.2822
_refine_ls_wR_factor_ref 0.3293
_reflns_number_gt 5469
_reflns_number_total 8200
_reflns_threshold_expression >2sigma(I)
_cod_data_source_file jp036398dsi20030812_092352.cif
_cod_data_source_block 4
_cod_original_sg_symbol_H-M P21/c
_cod_database_code 1506813

loop_
_symmetry_equiv_pos_as_xyz
'x, y, z'
'-x, y+1/2, -z+1/2'
'-x, -y, -z'
'x, -y-1/2, z-1/2'

loop_
_atom_site_aniso_label
_atom_site_aniso_U_11
_atom_site_aniso_U_22
_atom_site_aniso_U_33
_atom_site_aniso_U_23
_atom_site_aniso_U_13
_atom_site_aniso_U_12
Ni 0.0510(8) 0.0348(7) 0.0450(8) -0.0031(5) 0.0141(6) 0.0016(5)
N21 0.051(4) 0.039(3) 0.050(4) 0.002(3) 0.011(3) 0.001(3)
N22 0.062(4) 0.035(3) 0.049(4) 0.002(3) 0.022(3) 0.002(3)
N23 0.049(4) 0.042(4) 0.050(4) -0.007(3) 0.014(3) -0.002(3)
N24 0.059(4) 0.037(4) 0.055(4) -0.012(3) 0.020(3) -0.001(3)
N1 0.101(7) 0.064(5) 0.060(5) -0.003(4) 0.039(5) -0.012(5)
O1 0.103(6) 0.081(5) 0.101(6) 0.000(4) 0.052(5) -0.027(5)
O2 0.140(7) 0.089(5) 0.050(4) 0.005(4) 0.038(4) -0.011(5)
N2 0.094(6) 0.045(5) 0.080(6) -0.006(4) 0.042(5) -0.002(4)
O3 0.125(7) 0.073(5) 0.096(6) -0.034(5) 0.039(5) -0.025(5)
O4 0.162(8) 0.049(4) 0.110(6) 0.007(4) 0.060(6) 0.023(5)
N3 0.115(8) 0.071(6) 0.091(7) -0.016(5) 0.059(7) -0.016(6)
O5 0.176(10) 0.078(6) 0.094(6) 0.011(5) 0.063(6) -0.020(6)
O6 0.123(8) 0.125(8) 0.148(9) -0.043(7) 0.093(7) -0.030(6)
N4 0.112(8) 0.046(5) 0.103(7) -0.028(5) 0.054(6) -0.009(5)
O7 0.136(8) 0.065(5) 0.153(8) -0.030(5) 0.077(7) 0.010(5)
O8 0.145(8) 0.072(5) 0.123(7) -0.044(5) 0.058(6) -0.047(6)
C1 0.053(5) 0.037(4) 0.070(6) -0.009(4) 0.019(4) -0.002(4)
C2 0.072(6) 0.032(4) 0.080(7) 0.003(4) 0.009(5) 0.004(4)
C3 0.074(6) 0.042(5) 0.055(5) 0.004(4) 0.012(4) -0.008(4)
C4 0.062(5) 0.039(4) 0.048(5) 0.001(4) 0.010(4) -0.004(4)
C5 0.071(6) 0.041(5) 0.044(4) 0.000(3) 0.014(4) -0.004(4)
C6 0.066(5) 0.043(5) 0.045(4) -0.004(4) 0.011(4) 0.003(4)
C7 0.082(6) 0.052(5) 0.049(5) -0.001(4) 0.031(5) -0.002(4)
C8 0.068(6) 0.046(5) 0.052(5) -0.011(4) 0.018(4) 0.003(4)
C9 0.066(5) 0.044(4) 0.044(4) 0.003(4) 0.019(4) 0.004(4)
C10 0.070(6) 0.036(4) 0.056(5) -0.006(4) 0.019(4) 0.004(4)
C11 0.058(5) 0.040(4) 0.052(5) -0.006(4) 0.009(4) -0.001(4)
C12 0.079(7) 0.045(5) 0.091(7) -0.006(5) 0.034(6) -0.014(5)
C13 0.072(6) 0.046(5) 0.090(7) -0.018(5) 0.040(5) -0.022(4)
C14 0.059(5) 0.049(5) 0.059(5) -0.013(4) 0.024(4) -0.005(4)
C15 0.074(6) 0.059(6) 0.061(5) -0.003(4) 0.037(5) -0.003(5)
C16 0.063(6) 0.053(5) 0.065(6) -0.019(4) 0.028(5) -0.003(4)
C17 0.069(6) 0.061(6) 0.065(6) -0.008(5) 0.027(5) 0.004(5)
C18 0.062(6) 0.078(7) 0.064(6) -0.023(5) 0.026(5) -0.003(5)
C19 0.059(5) 0.055(5) 0.064(5) -0.019(4) 0.023(4) 0.000(4)
C20 0.064(5) 0.041(5) 0.074(6) -0.020(4) 0.027(5) -0.006(4)
C21 0.113(10) 0.036(5) 0.128(10) 0.003(6) 0.047(8) 0.012(5)
C22 0.130(13) 0.121(13) 0.164(16) 0.027(11) 0.020(11) 0.077(11)
C31 0.122(9) 0.051(6) 0.066(6) 0.018(5) 0.024(6) -0.007(6)
C32 0.165(14) 0.090(9) 0.069(8) 0.038(7) 0.007(8) 0.009(9)
C71 0.101(8) 0.061(6) 0.081(7) -0.017(5) 0.053(7) -0.017(6)
C72 0.090(9) 0.113(11) 0.113(10) 0.012(8) 0.042(8) -0.003(8)
C81 0.090(7) 0.056(5) 0.075(6) -0.009(5) 0.045(6) -0.001(5)
C82 0.168(14) 0.090(9) 0.087(9) -0.037(7) 0.063(9) -0.021(9)
C121 0.132(17) 0.013(16) 0.093(19) 0.004(10) 0.056(16) -0.028(13)
C122 0.116(14) 0.067(10) 0.106(13) -0.038(10) 0.037(11) -0.031(10)
C12$ 0.132(17) 0.013(16) 0.093(19) 0.004(10) 0.056(16) -0.028(13)
C12' 0.116(14) 0.067(10) 0.106(13) -0.038(10) 0.037(11) -0.031(10)
C131 0.105(9) 0.071(7) 0.116(10) -0.025(7) 0.067(8) -0.031(7)
C132 0.085(9) 0.117(11) 0.193(17) -0.053(11) 0.069(10) -0.024(8)
C171 0.143(12) 0.081(8) 0.074(7) -0.029(6) 0.055(8) -0.014(8)
C172 0.177(17) 0.108(11) 0.081(9) 0.000(8) 0.022(10) 0.027(11)
C181 0.113(9) 0.098(9) 0.077(7) -0.041(7) 0.050(7) -0.033(7)
C182 0.102(10) 0.183(17) 0.094(10) -0.057(10) 0.025(8) -0.064(11)
Se1 0.0587(7) 0.0782(8) 0.0836(8) 0.0188(6) 0.0047(6) -0.0115(5)
N1A 0.050(4) 0.061(4) 0.050(4) 0.012(3) 0.016(3) 0.007(3)
N3A 0.087(7) 0.103(8) 0.082(7) 0.019(6) -0.006(5) -0.019(6)
C1A 0.053(5) 0.058(5) 0.057(5) 0.014(4) 0.015(4) 0.007(4)
C2A 0.087(7) 0.053(6) 0.082(7) 0.015(5) 0.004(6) 0.000(5)
C3A 0.122(10) 0.072(8) 0.097(9) 0.038(7) 0.022(8) 0.009(7)
C4A 0.109(10) 0.137(13) 0.076(8) 0.052(9) 0.010(8) 0.021(10)
C5A 0.091(9) 0.135(13) 0.073(8) 0.030(8) 0.000(7) 0.012(9)
C6A 0.065(6) 0.074(7) 0.074(7) 0.024(5) 0.006(5) 0.011(5)
Se2 0.0588(13) 0.089(2) 0.0519(14) -0.0030(12) 0.0181(11) 0.0186(12)
N2A 0.054(7) 0.057(6) 0.038(7) -0.002(6) 0.016(5) -0.003(5)
N4A 0.088(9) 0.156(13) 0.091(9) 0.025(9) 0.002(7) -0.009(9)
C7AB 0.070(7) 0.077(7) 0.097(9) 0.025(7) -0.021(6) -0.016(6)
C8A 0.068(13) 0.063(12) 0.047(11) 0.012(9) 0.010(10) 0.007(10)
C9AB 0.081(8) 0.095(9) 0.101(10) 0.018(7) 0.005(7) -0.002(7)
C10A 0.080(15) 0.110(19) 0.075(15) 0.028(14) 0.006(12) -0.029(14)
C11A 0.071(7) 0.101(9) 0.111(9) 0.002(8) -0.009(7) -0.003(7)
C12A 0.071(16) 0.059(14) 0.066(15) 0.020(11) 0.021(13) 0.011(11)
Se3 0.068(2) 0.079(2) 0.0445(11) -0.0063(11) 0.0128(10) 0.0026(13)
N2B 0.054(7) 0.057(6) 0.038(7) -0.002(6) 0.016(5) -0.003(5)
N4B 0.071(7) 0.101(9) 0.111(9) 0.002(8) -0.009(7) -0.003(7)
C8B 0.071(13) 0.072(13) 0.050(11) 0.013(10) 0.011(11) 0.028(11)
C10B 0.097(18) 0.101(19) 0.093(18) 0.015(14) 0.013(15) 0.043(15)
C11B 0.088(9) 0.156(13) 0.091(9) 0.025(9) 0.002(7) -0.009(9)
C12B 0.071(15) 0.058(12) 0.067(15) -0.009(11) 0.045(14) 0.023(10)
Se4 0.166(2) 0.217(3) 0.1052(14) 0.031(2) 0.0362(13) 0.049(2)
N5A 0.131(10) 0.117(10) 0.123(10) 0.022(8) 0.020(8) 0.020(8)
N6A 0.202(18) 0.196(18) 0.101(10) -0.057(11) -0.020(11) 0.055(14)
C13A 0.076(8) 0.111(10) 0.096(9) -0.002(8) 0.025(7) 0.004(7)
C14A 0.117(12) 0.134(15) 0.131(14) 0.006(12) 0.008(11) 0.000(11)
C15A 0.123(15) 0.216(25) 0.155(19) 0.090(19) 0.044(14) 0.064(17)
C16A 0.156(19) 0.147(19) 0.147(19) 0.012(16) 0.018(15) -0.019(15)
C17A 0.162(20) 0.132(18) 0.213(26) -0.058(18) 0.058(19) -0.012(14)
C18A 0.100(10) 0.114(12) 0.139(14) -0.036(11) 0.033(10) -0.006(9)

loop_
_atom_site_label
_atom_site_type_symbol
_atom_site_fract_x
_atom_site_fract_y
_atom_site_fract_z
_atom_site_U_iso_or_equiv
_atom_site_thermal_displace_type
_atom_site_occupancy
_atom_site_calc_flag
_atom_site_refinement_flags
_atom_site_disorder_group
Ni Ni 0.27823(7) 0.01609(5) 0.69855(10) 0.0433(4) Uani 1 d . .
N21 N 0.2347(4) -0.0612(3) 0.7242(5) 0.047(2) Uani 1 d . .
N22 N 0.2376(4) 0.0516(3) 0.8153(5) 0.047(2) Uani 1 d . .
N23 N 0.3293(4) 0.0898(3) 0.6817(5) 0.047(2) Uani 1 d . .
N24 N 0.3108(4) -0.0181(3) 0.5725(6) 0.049(2) Uani 1 d . .
N1 N 0.1444(6) -0.0549(4) 0.9451(7) 0.072(2) Uani 1 d . .
O1 O 0.0844(5) -0.0759(3) 0.9089(7) 0.090(2) Uani 1 d . .
O2 O 0.1748(5) -0.0522(4) 1.0415(6) 0.091(2) Uani 1 d . .
N2 N 0.2869(5) 0.2032(3) 0.8515(8) 0.069(2) Uani 1 d . .
O3 O 0.3211(5) 0.2125(3) 0.9419(8) 0.096(3) Uani 1 d . .
O4 O 0.2529(6) 0.2385(3) 0.7923(8) 0.102(3) Uani 1 d . .
N3 N 0.4073(7) 0.0875(4) 0.4454(9) 0.086(3) Uani 1 d . .
O5 O 0.3778(7) 0.1250(4) 0.3894(8) 0.111(3) Uani 1 d . .
O6 O 0.4660(6) 0.0651(5) 0.4462(9) 0.121(4) Uani 1 d . .
N4 N 0.2656(6) -0.1692(4) 0.5337(8) 0.082(3) Uani 1 d . .
O7 O 0.3234(6) -0.1896(3) 0.5250(9) 0.111(3) Uani 1 d . .
O8 O 0.2063(6) -0.1913(4) 0.5043(8) 0.109(3) Uani 1 d . .
C1 C 0.2530(5) -0.1105(3) 0.6843(7) 0.053(2) Uani 1 d . .
C2 C 0.2480(5) -0.1565(3) 0.7569(8) 0.063(2) Uani 1 d . .
C3 C 0.2208(5) -0.1347(4) 0.8350(7) 0.058(2) Uani 1 d . .
C4 C 0.2117(5) -0.0742(3) 0.8139(7) 0.051(2) Uani 1 d . .
C5 C 0.1840(5) -0.0321(3) 0.8676(7) 0.052(2) Uani 1 d . .
C6 C 0.1907(5) 0.0264(3) 0.8654(7) 0.052(2) Uani 1 d . .
C7 C 0.1552(6) 0.0686(4) 0.9174(7) 0.058(2) Uani 1 d . .
C8 C 0.1845(5) 0.1195(4) 0.9025(7) 0.055(2) Uani 1 d . .
C9 C 0.2378(5) 0.1077(3) 0.8400(7) 0.051(2) Uani 1 d . .
C10 C 0.2865(5) 0.1450(3) 0.8095(7) 0.053(2) Uani 1 d . .
C11 C 0.3341(5) 0.1369(3) 0.7446(7) 0.051(2) Uani 1 d . .
C12 C 0.3882(6) 0.1762(4) 0.7211(9) 0.069(3) Uani 1 d . .
C13 C 0.4135(5) 0.1516(4) 0.6428(9) 0.066(3) Uani 1 d . .
C14 C 0.3746(5) 0.0990(4) 0.6153(7) 0.054(2) Uani 1 d . .
C15 C 0.3691(5) 0.0637(4) 0.5243(8) 0.061(2) Uani 1 d . .
C16 C 0.3348(5) 0.0128(4) 0.4982(8) 0.058(2) Uani 1 d . .
C17 C 0.3180(6) -0.0175(4) 0.3936(8) 0.063(2) Uani 1 d . .
C18 C 0.2885(5) -0.0669(5) 0.4109(8) 0.066(3) Uani 1 d . .
C19 C 0.2872(5) -0.0682(4) 0.5239(8) 0.058(2) Uani 1 d . .
C20 C 0.2690(5) -0.1125(4) 0.5848(8) 0.058(2) Uani 1 d . .
C21 C 0.2747(7) -0.2168(4) 0.7515(12) 0.089(4) Uani 1 d . .
H21A H 0.2576(7) -0.2310(4) 0.6785(12) 0.107 Uiso 1 calc R .
H21B H 0.2551(7) -0.2409(4) 0.7984(12) 0.107 Uiso 1 calc R .
C22 C 0.3592(9) -0.2181(7) 0.7871(15) 0.142(7) Uani 1 d . .
H22A H 0.3759(9) -0.2562(7) 0.7836(15) 0.213 Uiso 1 calc R .
H22B H 0.3758(9) -0.2043(7) 0.8596(15) 0.213 Uiso 1 calc R .
H22C H 0.3783(9) -0.1945(7) 0.7400(15) 0.213 Uiso 1 calc R .
C31 C 0.2143(7) -0.1665(4) 0.9356(8) 0.080(3) Uani 1 d . .
H31A H 0.2073(7) -0.2063(4) 0.9184(8) 0.096 Uiso 1 calc R .
H31B H 0.1713(7) -0.1530(4) 0.9557(8) 0.096 Uiso 1 calc R .
C32 C 0.2812(9) -0.1597(6) 1.0322(10) 0.112(5) Uani 1 d . .
H32A H 0.2736(9) -0.1806(6) 1.0924(10) 0.168 Uiso 1 calc R .
H32B H 0.2879(9) -0.1204(6) 1.0511(10) 0.168 Uiso 1 calc R .
H32C H 0.3239(9) -0.1738(6) 1.0137(10) 0.168 Uiso 1 calc R .
C71 C 0.0920(6) 0.0619(5) 0.9701(9) 0.076(3) Uani 1 d . .
H71A H 0.1010(6) 0.0292(5) 1.0171(9) 0.091 Uiso 1 calc R .
H71B H 0.0900(6) 0.0949(5) 1.0139(9) 0.091 Uiso 1 calc R .
C72 C 0.0201(7) 0.0550(7) 0.8887(12) 0.103(4) Uani 1 d . .
H72A H -0.0181(7) 0.0510(7) 0.9249(12) 0.154 Uiso 1 calc R .
H72B H 0.0215(7) 0.0219(7) 0.8460(12) 0.154 Uiso 1 calc R .
H72C H 0.0105(7) 0.0876(7) 0.8428(12) 0.154 Uiso 1 calc R .
C81 C 0.1610(6) 0.1746(4) 0.9406(8) 0.069(3) Uani 1 d . .
H81A H 0.1084(6) 0.1739(4) 0.9308(8) 0.083 Uiso 1 calc R .
H81B H 0.1719(6) 0.2048(4) 0.8962(8) 0.083 Uiso 1 calc R .
C82 C 0.1980(9) 0.1875(6) 1.0583(10) 0.109(5) Uani 1 d . .
H82A H 0.1808(9) 0.2231(6) 1.0777(10) 0.164 Uiso 1 calc R .
H82B H 0.2501(9) 0.1892(6) 1.0684(10) 0.164 Uiso 1 calc R .
H82C H 0.1866(9) 0.1582(6) 1.1030(10) 0.164 Uiso 1 calc R .
C121 C 0.4125(19) 0.2379(8) 0.7652(24) 0.074(6) Uani 0.62(2) d P 1
H12A H 0.4219(19) 0.2604(8) 0.7072(24) 0.089 Uiso 0.62(2) calc PR 1
H12B H 0.3727(19) 0.2555(8) 0.7878(24) 0.089 Uiso 0.62(2) calc PR 1
C122 C 0.4762(13) 0.2378(8) 0.8532(18) 0.095(5) Uani 0.62(2) d P 1
H12C H 0.4887(13) 0.2760(8) 0.8761(18) 0.142 Uiso 0.62(2) calc PR 1
H12D H 0.5161(13) 0.2209(8) 0.8312(18) 0.142 Uiso 0.62(2) calc PR 1
H12E H 0.4668(13) 0.2166(8) 0.9119(18) 0.142 Uiso 0.62(2) calc PR 1
C12$ C 0.4243(36) 0.2201(16) 0.7941(42) 0.074(6) Uani 0.38(2) d P 2
H12F H 0.4767(36) 0.2133(16) 0.8173(42) 0.089 Uiso 0.38(2) calc PR 2
H12G H 0.4052(36) 0.2217(16) 0.8571(42) 0.089 Uiso 0.38(2) calc PR 2
C12' C 0.4081(20) 0.2745(17) 0.7300(30) 0.095(5) Uani 0.38(2) d P 2
H12H H 0.4306(20) 0.3057(17) 0.7743(30) 0.142 Uiso 0.38(2) calc PR 2
H12I H 0.3561(20) 0.2803(17) 0.7072(30) 0.142 Uiso 0.38(2) calc PR 2
H12J H 0.4273(20) 0.2721(17) 0.6679(30) 0.142 Uiso 0.38(2) calc PR 2
C131 C 0.4802(7) 0.1720(5) 0.6061(11) 0.090(4) Uani 1 d . .
H131 H 0.4686(7) 0.1708(5) 0.5280(11) 0.108 Uiso 1 calc R .
H131 H 0.4906(7) 0.2109(5) 0.6284(11) 0.108 Uiso 1 calc R .
C132 C 0.5467(8) 0.1369(7) 0.6513(15) 0.125(6) Uani 1 d . .
H132 H 0.5868(8) 0.1512(7) 0.6262(15) 0.188 Uiso 1 calc R .
H132 H 0.5370(8) 0.0984(7) 0.6282(15) 0.188 Uiso 1 calc R .
H132 H 0.5590(8) 0.1385(7) 0.7286(15) 0.188 Uiso 1 calc R .
C171 C 0.3255(9) 0.0041(5) 0.2881(10) 0.094(4) Uani 1 d . .
H171 H 0.3282(9) -0.0277(5) 0.2418(10) 0.113 Uiso 1 calc R .
H17B H 0.3710(9) 0.0251(5) 0.2999(10) 0.113 Uiso 1 calc R .
C172 C 0.2610(10) 0.0432(7) 0.2297(12) 0.125(6) Uani 1 d . .
H172 H 0.2687(10) 0.0558(7) 0.1626(12) 0.187 Uiso 1 calc R .
H172 H 0.2586(10) 0.0753(7) 0.2744(12) 0.187 Uiso 1 calc R .
H172 H 0.2158(10) 0.0225(7) 0.2163(12) 0.187 Uiso 1 calc R .
C181 C 0.2550(7) -0.1106(6) 0.3252(10) 0.091(4) Uani 1 d . .
H181 H 0.2688(7) -0.1483(6) 0.3526(10) 0.110 Uiso 1 calc R .
H181 H 0.2730(7) -0.1048(6) 0.2620(10) 0.110 Uiso 1 calc R .
C182 C 0.1707(8) -0.1047(8) 0.2946(12) 0.127(6) Uani 1 d . .
H182 H 0.1494(8) -0.1322(8) 0.2406(12) 0.190 Uiso 1 calc R .
H182 H 0.1572(8) -0.0674(8) 0.2669(12) 0.190 Uiso 1 calc R .
H182 H 0.1531(8) -0.1108(8) 0.3573(12) 0.190 Uiso 1 calc R .
Se1 Se 0.11122(6) -0.02428(5) 0.54732(10) 0.0761(4) Uani 1 d . .
N1A N 0.1750(4) 0.0344(3) 0.5732(6) 0.053(2) Uani 1 d . .
N3A N 0.0616(6) 0.0024(5) 0.4196(8) 0.096(3) Uani 1 d . .
C1A C 0.1551(5) 0.0704(4) 0.4901(7) 0.056(2) Uani 1 d . .
C2A C 0.1903(6) 0.1205(4) 0.4764(9) 0.078(3) Uani 1 d . .
H2A H 0.2318(6) 0.1321(4) 0.5284(9) 0.093 Uiso 1 calc R .
C3A C 0.1637(8) 0.1525(5) 0.3867(11) 0.098(4) Uani 1 d . .
H3A H 0.1865(8) 0.1865(5) 0.3786(11) 0.118 Uiso 1 calc R .
C4A C 0.1021(8) 0.1347(7) 0.3061(11) 0.110(5) Uani 1 d . .
H4A H 0.0846(8) 0.1579(7) 0.2466(11) 0.132 Uiso 1 calc R .
C5A C 0.0669(8) 0.0848(7) 0.3113(10) 0.104(4) Uani 1 d . .
H5A H 0.0279(8) 0.0734(7) 0.2549(10) 0.124 Uiso 1 calc R .
C6A C 0.0915(6) 0.0505(5) 0.4056(9) 0.073(3) Uani 1 d . .
Se2 Se 0.44293(13) -0.04869(13) 0.7108(2) 0.0658(7) Uani 0.50 d P .
N2A N 0.3857(8) -0.0201(6) 0.7910(11) 0.049(3) Uani 0.50 d P .
N4A N 0.5055(8) -0.0912(7) 0.8147(11) 0.116(5) Uani 0.50 d P .
C7AB C 0.4213(7) -0.0438(5) 0.8764(11) 0.089(4) Uani 1 d . .
C8A C 0.4766(12) -0.0744(9) 0.9054(17) 0.060(5) Uani 0.50 d P .
C9AB C 0.5155(7) -0.0987(6) 1.0021(11) 0.096(4) Uani 1 d . .
C10A C 0.4877(14) -0.0795(12) 1.0946(20) 0.091(8) Uani 0.50 d P .
C11A C 0.4257(6) -0.0437(6) 1.0599(11) 0.101(4) Uani 0.50 d P .
C12A C 0.3878(16) -0.0243(10) 0.9853(19) 0.065(6) Uani 0.50 d P .
Se3 Se 0.35511(15) 0.00151(13) 0.9746(2) 0.0641(6) Uani 0.50 d P .
N2B N 0.3689(8) -0.0120(6) 0.8435(12) 0.049(3) Uani 0.50 d P .
N4B N 0.4257(6) -0.0437(6) 1.0599(11) 0.101(4) Uani 0.50 d P .
C8B C 0.4572(12) -0.0656(9) 0.9648(18) 0.065(5) Uani 0.50 d P .
C10B C 0.5432(15) -0.1220(12) 0.9123(22) 0.099(8) Uani 0.50 d P .
C11B C 0.5055(8) -0.0912(7) 0.8147(11) 0.116(5) Uani 0.50 d P .
C12B C 0.4514(13) -0.0684(9) 0.7674(23) 0.060(6) Uani 0.50 d P .
Se4 Se -0.04135(14) -0.13137(14) 0.3481(2) 0.1624(10) Uani 1 d . .
N5A N 0.0041(8) -0.1267(6) 0.4802(11) 0.126(4) Uani 1 d . .
N6A N -0.0351(11) -0.2059(9) 0.3410(13) 0.178(8) Uani 1 d . .
C13A C 0.0232(7) -0.1798(7) 0.5184(12) 0.094(4) Uani 1 d . .
C14A C 0.0588(10) -0.1923(9) 0.6241(16) 0.132(6) Uani 1 d . .
H14A H 0.0723(10) -0.1635(9) 0.6746(16) 0.158 Uiso 1 calc R .
C15A C 0.0744(12) -0.2487(13) 0.6542(20) 0.163(9) Uani 1 d . .
H15A H 0.0977(12) -0.2581(13) 0.7251(20) 0.196 Uiso 1 calc R .
C16A C 0.0540(14) -0.2906(11) 0.5747(22) 0.154(8) Uani 1 d . .
H16A H 0.0646(14) -0.3280(11) 0.5950(22) 0.185 Uiso 1 calc R .
C17A C 0.0193(13) -0.2797(10) 0.4686(24) 0.168(9) Uani 1 d . .
H17A H 0.0089(13) -0.3082(10) 0.4171(24) 0.201 Uiso 1 calc R .
C18A C 0.0003(9) -0.2227(8) 0.4420(16) 0.117(5) Uani 1 d . .

loop_
_atom_type_symbol
_atom_type_description
_atom_type_scat_dispersion_real
_atom_type_scat_dispersion_imag
_atom_type_scat_source
C C 0.0181 0.0091 'International Tables Vol C Tables 4.2.6.8 and 6.1.1.4'
H H 0.0000 0.0000 'International Tables Vol C Tables 4.2.6.8 and 6.1.1.4'
N N 0.0311 0.0180 'International Tables Vol C Tables 4.2.6.8 and 6.1.1.4'
O O 0.0492 0.0322 'International Tables Vol C Tables 4.2.6.8 and 6.1.1.4'
Ni Ni -3.0029 0.5091 'International Tables Vol C Tables 4.2.6.8 and 6.1.1.4'
Se Se -0.7943 1.1372 'International Tables Vol C Tables 4.2.6.8 and 6.1.1.4'

loop_
_geom_angle_atom_site_label_1
_geom_angle_atom_site_label_2
_geom_angle_atom_site_label_3
_geom_angle
N23 Ni N22 90.3(3)
N23 Ni N24 90.3(3)
N22 Ni N24 175.2(3)
N23 Ni N21 175.1(3)
N22 Ni N21 90.3(3)
N24 Ni N21 89.5(3)
N23 Ni N1A 96.2(3)
N22 Ni N1A 91.4(3)
N24 Ni N1A 83.8(3)
N21 Ni N1A 88.7(3)
N23 Ni N2A 89.6(4)
N22 Ni N2A 103.4(4)
N24 Ni N2A 81.4(4)
N21 Ni N2A 85.5(4)
N1A Ni N2A 164.1(4)
N23 Ni N2B 93.4(4)
N22 Ni N2B 82.3(4)
N24 Ni N2B 102.4(4)
N21 Ni N2B 81.8(4)
N1A Ni N2B 168.6(4)
N2A Ni N2B 21.4(4)
C1 N21 C4 107.1(7)
C1 N21 Ni 123.4(6)
C4 N21 Ni 124.0(5)
C9 N22 C6 106.2(7)
C9 N22 Ni 126.5(5)
C6 N22 Ni 125.8(5)
C11 N23 C14 106.3(7)
C11 N23 Ni 126.7(6)
C14 N23 Ni 126.4(5)
C19 N24 C16 105.8(7)
C19 N24 Ni 125.4(6)
C16 N24 Ni 124.3(5)
O1 N1 O2 123.8(9)
O1 N1 C5 118.2(8)
O2 N1 C5 118.0(9)
O3 N2 O4 123.6(9)
O3 N2 C10 118.5(9)
O4 N2 C10 117.9(9)
O5 N3 O6 127.5(12)
O5 N3 C15 117.3(11)
O6 N3 C15 115.2(11)
O8 N4 O7 125.3(9)
O8 N4 C20 117.3(9)
O7 N4 C20 117.3(10)
N21 C1 C20 121.1(8)
N21 C1 C2 109.7(8)
C20 C1 C2 129.2(8)
C3 C2 C1 107.0(7)
C3 C2 C21 126.2(10)
C1 C2 C21 126.6(10)
C2 C3 C4 106.7(8)
C2 C3 C31 125.0(9)
C4 C3 C31 127.5(9)
N21 C4 C5 120.2(7)
N21 C4 C3 109.2(8)
C5 C4 C3 130.7(8)
C4 C5 C6 130.9(8)
C4 C5 N1 113.1(7)
C6 C5 N1 115.8(8)
N22 C6 C5 121.2(8)
N22 C6 C7 110.6(7)
C5 C6 C7 128.1(8)
C8 C7 C6 106.8(8)
C8 C7 C71 123.2(8)
C6 C7 C71 129.7(8)
C7 C8 C9 105.7(7)
C7 C8 C81 123.9(8)
C9 C8 C81 130.3(8)
N22 C9 C10 120.7(7)
N22 C9 C8 110.6(7)
C10 C9 C8 128.7(8)
C11 C10 C9 130.9(8)
C11 C10 N2 113.9(8)
C9 C10 N2 115.3(8)
N23 C11 C10 120.9(8)
N23 C11 C12 109.8(8)
C10 C11 C12 128.9(8)
C13 C12 C12$ 126.3(24)
C13 C12 C11 106.2(8)
C12$ C12 C11 123.9(21)
C13 C12 C121 122.3(13)
C11 C12 C121 131.3(13)
C12 C13 C14 107.2(8)
C12 C13 C131 124.9(8)
C14 C13 C131 127.2(9)
N23 C14 C15 119.6(8)
N23 C14 C13 110.3(7)
C15 C14 C13 129.3(8)
C16 C15 C14 130.4(8)
C16 C15 N3 116.5(8)
C14 C15 N3 113.1(8)
C15 C16 N24 121.4(8)
C15 C16 C17 128.5(9)
N24 C16 C17 110.1(8)
C18 C17 C16 105.8(8)
C18 C17 C171 126.4(10)
C16 C17 C171 127.7(9)
C17 C18 C19 107.4(8)
C17 C18 C181 125.9(10)
C19 C18 C181 126.4(10)
N24 C19 C20 119.5(8)
N24 C19 C18 110.6(8)
C20 C19 C18 129.8(8)
C1 C20 C19 129.1(8)
C1 C20 N4 116.3(8)
C19 C20 N4 114.5(8)
C2 C21 C22 109.6(10)
C3 C31 C32 113.8(10)
C72 C71 C7 112.1(9)
C8 C81 C82 113.5(10)
C122 C121 C12 113.0(17)
C12 C12$ C12' 105.2(36)
C132 C131 C13 112.5(11)
C17 C171 C172 113.2(11)
C18 C181 C182 109.3(10)
N3A Se1 N1A 93.7(4)
C1A N1A Se1 107.8(6)
C1A N1A Ni 135.4(6)
Se1 N1A Ni 113.6(3)
C6A N3A Se1 107.0(7)
N1A C1A C2A 126.6(9)
N1A C1A C6A 113.0(8)
C2A C1A C6A 120.3(8)
C3A C2A C1A 119.8(11)
C2A C3A C4A 120.6(12)
C5A C4A C3A 122.9(11)
C4A C5A C6A 118.5(12)
N3A C6A C5A 123.7(11)
N3A C6A C1A 118.6(9)
C5A C6A C1A 117.7(11)
C12B Se2 N2A 73.9(13)
C12B Se2 N4A 29.4(14)
N2A Se2 N4A 99.1(7)
C12B Se2 C11B 29.4(14)
N2A Se2 C11B 99.1(7)
N4A Se2 C11B 0.0(14)
C12B Se2 C7AB 42.3(12)
N2A Se2 C7AB 33.6(6)
N4A Se2 C7AB 65.6(6)
C11B Se2 C7AB 65.6(6)
N2B N2A C7AB 68.3(17)
N2B N2A C12B 135.6(21)
C7AB N2A C12B 67.8(13)
N2B N2A Se2 162.0(19)
C7AB N2A Se2 93.8(11)
C12B N2A Se2 27.2(9)
N2B N2A Ni 81.8(16)
C7AB N2A Ni 146.8(12)
C12B N2A Ni 137.4(12)
Se2 N2A Ni 115.8(7)
C12B N4A C10B 146.6(21)
C12B N4A C8A 80.3(17)
C10B N4A C8A 69.7(14)
C12B N4A Se2 20.6(11)
C10B N4A Se2 166.6(16)
C8A N4A Se2 97.3(12)
N2B C7AB C8A 176.1(18)
N2B C7AB N2A 39.4(8)
C8A C7AB N2A 137.4(19)
N2B C7AB C8B 138.7(19)
C8A C7AB C8B 44.4(12)
N2A C7AB C8B 177.4(18)
N2B C7AB C12A 71.6(14)
C8A C7AB C12A 111.4(16)
N2A C7AB C12A 111.0(15)
C8B C7AB C12A 67.1(15)
N2B C7AB C12B 109.4(14)
C8A C7AB C12B 67.8(16)
N2A C7AB C12B 70.2(13)
C8B C7AB C12B 111.9(18)
C12A C7AB C12B 175.5(13)
N2B C7AB Se3 52.3(9)
C8A C7AB Se3 130.5(14)
N2A C7AB Se3 91.6(10)
C8B C7AB Se3 86.4(14)
C12A C7AB Se3 19.6(9)
C12B C7AB Se3 161.6(11)
N2B C7AB Se2 92.0(10)
C8A C7AB Se2 84.8(14)
N2A C7AB Se2 52.6(9)
C8B C7AB Se2 129.2(15)
C12A C7AB Se2 163.3(11)
C12B C7AB Se2 19.0(9)
Se3 C7AB Se2 143.7(6)
C8B C8A C7AB 69.2(20)
C8B C8A C9AB 66.4(18)
C7AB C8A C9AB 135.6(23)
C8B C8A C11B 176.9(26)
C7AB C8A C11B 112.1(17)
C9AB C8A C11B 112.2(18)
C8B C8A N4A 176.9(26)
C7AB C8A N4A 112.1(17)
C9AB C8A N4A 112.2(18)
C11B C8A N4A 0.0(16)
C8B C8A C10B 123.1(22)
C7AB C8A C10B 165.3(22)
C9AB C8A C10B 57.3(13)
C11B C8A C10B 55.1(14)
N4A C8A C10B 55.1(14)
C8B C8A C12B 138.5(23)
C7AB C8A C12B 69.9(13)
C9AB C8A C12B 153.5(20)
C11B C8A C12B 42.4(10)
N4A C8A C12B 42.4(10)
C10B C8A C12B 96.4(17)
C8B C9AB C8A 40.8(12)
C8B C9AB C10A 71.2(16)
C8A C9AB C10A 111.8(18)
C8B C9AB C10B 111.2(17)
C8A C9AB C10B 70.9(15)
C10A C9AB C10B 176.1(18)
N4B C10A C11A 0.0(16)
N4B C10A C9AB 111.4(17)
C11A C10A C9AB 111.4(17)
N4B C10A C8B 61.4(13)
C11A C10A C8B 61.4(13)
C9AB C10A C8B 50.0(12)
C12A C11A C10A 142.7(22)
C12A C11A C8B 76.3(18)
C10A C11A C8B 66.4(14)
C12A C11A Se3 19.5(14)
C10A C11A Se3 161.4(15)
C8B C11A Se3 95.3(10)
Se3 C12A N4B 134.3(28)
Se3 C12A C11A 134.3(28)
N4B C12A C11A 0.0(19)
Se3 C12A C8B 159.3(22)
N4B C12A C8B 63.7(17)
C11A C12A C8B 63.7(17)
Se3 C12A C7AB 117.3(20)
N4B C12A C7AB 106.8(22)
C11A C12A C7AB 106.8(22)
C8B C12A C7AB 43.2(10)
Se3 C12A N2B 77.0(17)
N4B C12A N2B 147.3(24)
C11A C12A N2B 147.3(24)
C8B C12A N2B 83.9(14)
C7AB C12A N2B 40.7(8)
C12A Se3 N2B 75.4(16)
C12A Se3 N4B 26.3(16)
N2B Se3 N4B 101.3(7)
C12A Se3 C11A 26.3(16)
N2B Se3 C11A 101.3(7)
N4B Se3 C11A 0.0(12)
C12A Se3 C7AB 43.1(15)
N2B Se3 C7AB 32.7(6)
N4B Se3 C7AB 68.6(6)
C11A Se3 C7AB 68.6(6)
N2A N2B C7AB 72.3(17)
N2A N2B C12A 139.9(22)
C7AB N2B C12A 67.7(13)
N2A N2B Se3 166.1(20)
C7AB N2B Se3 95.0(11)
C12A N2B Se3 27.5(9)
N2A N2B Ni 76.8(15)
C7AB N2B Ni 145.9(12)
C12A N2B Ni 142.1(13)
Se3 N2B Ni 116.9(8)
C12A N4B C10A 142.7(22)
C12A N4B C8B 76.3(18)
C10A N4B C8B 66.4(14)
C12A N4B Se3 19.5(14)
C10A N4B Se3 161.4(15)
C8B N4B Se3 95.3(10)
C8A C8B C7AB 66.4(19)
C8A C8B C9AB 72.8(19)
C7AB C8B C9AB 139.2(23)
C8A C8B N4B 173.4(25)
C7AB C8B N4B 109.7(17)
C9AB C8B N4B 111.0(16)
C8A C8B C11A 173.4(25)
C7AB C8B C11A 109.7(17)
C9AB C8B C11A 111.0(16)
N4B C8B C11A 0.0(12)
C8A C8B C10A 131.3(24)
C7AB C8B C10A 161.7(23)
C9AB C8B C10A 58.8(14)
N4B C8B C10A 52.2(14)
C11A C8B C10A 52.2(14)
C8A C8B C12A 136.0(22)
C7AB C8B C12A 69.7(14)
C9AB C8B C12A 151.0(20)
N4B C8B C12A 40.1(10)
C11A C8B C12A 40.1(10)
C10A C8B C12A 92.3(18)
C11B C10B N4A 0.0(18)
C11B C10B C9AB 106.8(17)
N4A C10B C9AB 106.8(17)
C11B C10B C8A 55.2(13)
N4A C10B C8A 55.2(13)
C9AB C10B C8A 51.8(12)
C12B C11B C10B 146.6(21)
C12B C11B C8A 80.3(17)
C10B C11B C8A 69.7(14)
C12B C11B Se2 20.6(11)
C10B C11B Se2 166.6(16)
C8A C11B Se2 97.3(12)
Se2 C12B C11B 130.0(22)
Se2 C12B N4A 130.0(22)
C11B C12B N4A 0.0(22)
Se2 C12B C8A 151.0(22)
C11B C12B C8A 57.2(17)
N4A C12B C8A 57.2(17)
Se2 C12B C7AB 118.7(18)
C11B C12B C7AB 99.2(20)
N4A C12B C7AB 99.2(20)
C8A C12B C7AB 42.2(10)
Se2 C12B N2A 78.9(16)
C11B C12B N2A 139.6(22)
N4A C12B N2A 139.6(22)
C8A C12B N2A 84.0(12)
C7AB C12B N2A 42.0(7)
N5A Se4 N6A 95.3(7)
C13A N5A Se4 108.6(11)
C18A N6A Se4 105.4(12)
N5A C13A C14A 124.5(15)
N5A C13A C18A 114.3(15)
C14A C13A C18A 121.1(16)
C13A C14A C15A 119.3(20)
C14A C15A C16A 118.2(20)
C17A C16A C15A 124.0(23)
C16A C17A C18A 116.3(21)
N6A C18A C13A 116.4(17)
N6A C18A C17A 122.7(19)
C13A C18A C17A 120.6(19)

loop_
_geom_bond_atom_site_label_1
_geom_bond_atom_site_label_2
_geom_bond_distance
Ni N23 2.032(7)
Ni N22 2.037(6)
Ni N24 2.043(7)
Ni N21 2.066(7)
Ni N1A 2.227(7)
Ni N2A 2.24(2)
Ni N2B 2.28(2)
N21 C1 1.355(11)
N21 C4 1.369(11)
N22 C9 1.363(11)
N22 C6 1.363(11)
N23 C11 1.366(10)
N23 C14 1.376(11)
N24 C19 1.360(11)
N24 C16 1.370(12)
N1 O1 1.214(12)
N1 O2 1.225(11)
N1 C5 1.494(12)
N2 O3 1.195(11)
N2 O4 1.198(12)
N2 C10 1.477(11)
N3 O5 1.186(14)
N3 O6 1.227(14)
N3 C15 1.499(13)
N4 O8 1.206(13)
N4 O7 1.226(13)
N4 C20 1.486(11)
C1 C20 1.390(13)
C1 C2 1.452(13)
C2 C3 1.345(14)
C2 C21 1.521(13)
C3 C4 1.458(12)
C3 C31 1.529(13)
C4 C5 1.389(12)
C5 C6 1.393(12)
C6 C7 1.457(12)
C7 C8 1.360(13)
C7 C71 1.528(13)
C8 C9 1.472(12)
C8 C81 1.499(12)
C9 C10 1.404(12)
C10 C11 1.392(12)
C11 C12 1.470(13)
C12 C13 1.355(14)
C12 C12$ 1.45(6)
C12 C121 1.59(3)
C13 C14 1.441(12)
C13 C131 1.534(14)
C14 C15 1.419(12)
C15 C16 1.368(13)
C16 C17 1.483(13)
C17 C18 1.339(14)
C17 C171 1.49(2)
C18 C19 1.459(13)
C18 C181 1.523(14)
C19 C20 1.405(14)
C21 C22 1.54(2)
C31 C32 1.53(2)
C71 C72 1.49(2)
C81 C82 1.52(2)
C121 C122 1.42(4)
C12$ C12' 1.52(5)
C131 C132 1.49(2)
C171 C172 1.56(2)
C181 C182 1.55(2)
Se1 N3A 1.781(10)
Se1 N1A 1.813(8)
N1A C1A 1.341(11)
N3A C6A 1.304(15)
C1A C2A 1.393(14)
C1A C6A 1.472(14)
C2A C3A 1.36(2)
C3A C4A 1.41(2)
C4A C5A 1.37(2)
C5A C6A 1.43(2)
Se2 C12B 0.84(3)
Se2 N2A 1.809(15)
Se2 N4A 1.837(14)
Se2 C11B 1.837(14)
Se2 C7AB 2.27(2)
N2A N2B 0.84(2)
N2A C7AB 1.26(2)
N2A C12B 1.77(2)
N4A C12B 1.18(3)
N4A C10B 1.46(3)
N4A C8A 1.47(3)
C7AB N2B 1.23(2)
C7AB C8A 1.25(2)
C7AB C8B 1.27(2)
C7AB C12A 1.74(3)
C7AB C12B 1.74(2)
C7AB Se3 2.27(2)
C8A C8B 0.95(3)
C8A C9AB 1.39(2)
C8A C11B 1.47(3)
C8A C10B 1.67(3)
C8A C12B 1.72(3)
C9AB C8B 1.34(2)
C9AB C10A 1.49(3)
C9AB C10B 1.49(3)
C10A N4B 1.42(3)
C10A C11A 1.42(3)
C10A C8B 1.65(3)
C11A C12A 1.13(3)
C11A C8B 1.58(3)
C11A Se3 1.835(13)
C12A Se3 0.85(3)
C12A N4B 1.13(3)
C12A C8B 1.71(4)
C12A N2B 1.79(3)
Se3 N2B 1.799(14)
Se3 N4B 1.835(13)
N4B C8B 1.58(3)
C10B C11B 1.46(3)
C11B C12B 1.18(3)
Se4 N5A 1.696(14)
Se4 N6A 1.77(2)
N5A C13A 1.36(2)
N6A C18A 1.36(2)
C13A C14A 1.38(2)
C13A C18A 1.40(2)
C14A C15A 1.40(3)
C15A C16A 1.40(3)
C16A C17A 1.37(3)
C17A C18A 1.42(3)
